data_7205455
loop_
_publ_author_name
'Luo, Feng'
'Zou, Jin'
'Ning, Yang'
'Wang, Yong'
'Feng, Xue-Feng'
'Yan, Gui-le'
'Wei, Fan-shu'
'Luo, Wen-wu'
'Xu, Wen-yuan'
'Huang, Guo-lin'

_publ_section_title
;
 New topology observed in highly rare interlaced triple-stranded
 molecular braid
;
_journal_issue 2
_journal_name_full CrystEngComm
_journal_page_first 421
_journal_paper_doi 10.1039/c0ce00564a
_journal_volume 13
_journal_year 2011
_chemical_formula_sum 'C72 H54 Co3 N6 O12'
_chemical_formula_weight 1372.00
_chemical_name_systematic
;
?
;
_space_group_IT_number 15
_symmetry_cell_setting monoclinic
_symmetry_space_group_name_Hall '-C 2yc'
_symmetry_space_group_name_H-M 'C 1 2/c 1'
_atom_sites_solution_hydrogens geom
_atom_sites_solution_primary direct
_atom_sites_solution_secondary difmap
_audit_creation_method SHELXL-97
_cell_angle_alpha 90.00
_cell_angle_beta 104.897(13)
_cell_angle_gamma 90.00
_cell_formula_units_Z 4
_cell_length_a 27.772(16)
_cell_length_b 15.198(9)
_cell_length_c 15.174(9)
_cell_measurement_reflns_used 4621
_cell_measurement_temperature 296(2)
_cell_measurement_theta_max 27.47
_cell_measurement_theta_min 2.64
_cell_volume 6189(6)
_computing_cell_refinement 'Bruker SMART'
_computing_data_collection 'Bruker SMART'
_computing_data_reduction 'Bruker SAINT'
_computing_molecular_graphics 'Bruker SHELXTL'
_computing_publication_material 'Bruker SHELXTL'
_computing_structure_refinement 'SHELXL-97 (Sheldrick, 1997)'
_computing_structure_solution 'SHELXS-97 (Sheldrick, 1990)'
_diffrn_ambient_temperature 296(2)
_diffrn_measured_fraction_theta_full 0.961
_diffrn_measured_fraction_theta_max 0.961
_diffrn_measurement_device_type 'CCD area detector'
_diffrn_measurement_method 'phi and omega scans'
_diffrn_radiation_monochromator graphite
_diffrn_radiation_source 'fine-focus sealed tube'
_diffrn_radiation_type MoK\a
_diffrn_radiation_wavelength 0.71073
_diffrn_reflns_av_R_equivalents 0.0683
_diffrn_reflns_av_sigmaI/netI 0.0797
_diffrn_reflns_limit_h_max 36
_diffrn_reflns_limit_h_min -35
_diffrn_reflns_limit_k_max 18
_diffrn_reflns_limit_k_min -18
_diffrn_reflns_limit_l_max 13
_diffrn_reflns_limit_l_min -19
_diffrn_reflns_number 19180
_diffrn_reflns_theta_full 27.84
_diffrn_reflns_theta_max 27.84
_diffrn_reflns_theta_min 1.52
_exptl_absorpt_coefficient_mu 0.866
_exptl_absorpt_correction_T_max 0.8811
_exptl_absorpt_correction_T_min 0.8459
_exptl_absorpt_correction_type multi-scan
_exptl_crystal_colour Red
_exptl_crystal_density_diffrn 1.472
_exptl_crystal_density_method 'not measured'
_exptl_crystal_description Block
_exptl_crystal_F_000 2820
_exptl_crystal_size_max 0.20
_exptl_crystal_size_mid 0.20
_exptl_crystal_size_min 0.15
_refine_diff_density_max 0.819
_refine_diff_density_min -0.831
_refine_diff_density_rms 0.097
_refine_ls_extinction_method none
_refine_ls_goodness_of_fit_ref 1.039
_refine_ls_hydrogen_treatment constr
_refine_ls_matrix_type full
_refine_ls_number_parameters 420
_refine_ls_number_reflns 7067
_refine_ls_number_restraints 0
_refine_ls_restrained_S_all 1.039
_refine_ls_R_factor_all 0.1165
_refine_ls_R_factor_gt 0.0682
_refine_ls_shift/su_max 0.000
_refine_ls_shift/su_mean 0.000
_refine_ls_structure_factor_coef Fsqd
_refine_ls_weighting_details 'calc w=1/[\s^2^(Fo^2^)+(0.0913P)^2^+8.8495P] where P=(Fo^2^+2Fc^2^)/3'
_refine_ls_weighting_scheme calc
_refine_ls_wR_factor_gt 0.1695
_refine_ls_wR_factor_ref 0.1963
_reflns_number_gt 4249
_reflns_number_total 7067
_reflns_threshold_expression >2sigma(I)
_cod_data_source_file C0CE00564A.TXT
_cod_data_source_block mo_100406a_0m
_cod_depositor_comments
;
The following automatic conversions were performed:
'_symmetry_cell_setting' value 'Monoclinic' changed to 'monoclinic'
according to '/home/saulius/struct/CIF-dictionaries/cif_core.dic'
dictionary named 'cif_core.dic' version 2.4.1 from
2010-06-29.

'_exptl_absorpt_correction_type' value 'Multi-scan' changed
to 'multi-scan' according to
'/home/saulius/struct/CIF-dictionaries/cif_core.dic' dictionary named
'cif_core.dic' version 2.4.1 from 2010-06-29.

Automatic conversion script
Id: cif_fix_enum 1555 2011-01-17 13:19:09Z saulius 
;
_cod_original_sg_symbol_H-M C2/c
_cod_database_code 7205455

loop_
_symmetry_equiv_pos_as_xyz
'x, y, z'
'-x, y, -z+1/2'
'x+1/2, y+1/2, z'
'-x+1/2, y+1/2, -z+1/2'
'-x, -y, -z'
'x, -y, z-1/2'
'-x+1/2, -y+1/2, -z'
'x+1/2, -y+1/2, z-1/2'

loop_
_atom_site_label
_atom_site_type_symbol
_atom_site_fract_x
_atom_site_fract_y
_atom_site_fract_z
_atom_site_U_iso_or_equiv
_atom_site_adp_type
_atom_site_occupancy
_atom_site_symmetry_multiplicity
_atom_site_calc_flag
_atom_site_refinement_flags
_atom_site_disorder_assembly
_atom_site_disorder_group
C1 C 0.06159(14) 0.2172(3) 0.5732(3) 0.0350(9) Uani 1 1 d . . .
C2 C 0.08056(15) 0.2856(3) 0.5203(3) 0.0346(9) Uani 1 1 d . . .
C3 C 0.01371(17) 0.0878(3) 0.5830(3) 0.0432(10) Uani 1 1 d . . .
H3 H -0.0081 0.0446 0.5528 0.052 Uiso 1 1 calc R . .
C4 C 0.01874(15) 0.4998(2) 0.0450(3) 0.0350(9) Uani 1 1 d . . .
C5 C 0.09941(15) -0.0748(3) 0.8682(3) 0.0390(9) Uani 1 1 d . . .
C6 C 0.22788(15) 0.4185(3) 0.2793(3) 0.0374(9) Uani 1 1 d . . .
C7 C 0.12852(16) 0.6787(3) 0.4372(3) 0.0393(9) Uani 1 1 d . . .
C8 C 0.10457(15) -0.1453(3) 0.8073(3) 0.0411(10) Uani 1 1 d . . .
C9 C 0.07465(16) 0.2175(3) 0.6693(3) 0.0411(10) Uani 1 1 d . . .
H9 H 0.0951 0.2617 0.7012 0.049 Uiso 1 1 calc R . .
C10 C 0.01380(16) 0.5550(3) 0.1162(3) 0.0445(10) Uani 1 1 d . . .
H10 H -0.0134 0.5926 0.1080 0.053 Uiso 1 1 calc R . .
C11 C 0.12502(18) 0.3292(3) 0.5550(3) 0.0499(11) Uani 1 1 d . . .
H11 H 0.1443 0.3163 0.6134 0.060 Uiso 1 1 calc R . .
C12 C 0.14097(17) 0.3924(3) 0.5028(3) 0.0486(11) Uani 1 1 d . . .
H12 H 0.1710 0.4208 0.5283 0.058 Uiso 1 1 calc R . .
C13 C 0.05439(16) 0.3086(3) 0.4315(3) 0.0442(10) Uani 1 1 d . . .
H13 H 0.0244 0.2809 0.4039 0.053 Uiso 1 1 calc R . .
C14 C 0.09390(18) 0.4476(3) 0.1479(3) 0.0547(12) Uani 1 1 d . . .
H14 H 0.1212 0.4100 0.1580 0.066 Uiso 1 1 calc R . .
C15 C 0.17754(17) 0.6809(3) 0.4951(3) 0.0454(10) Uani 1 1 d . . .
C16 C 0.04939(16) 0.5534(3) 0.1984(3) 0.0438(10) Uani 1 1 d . . .
H16 H 0.0453 0.5912 0.2442 0.053 Uiso 1 1 calc R . .
C17 C 0.07353(17) 0.3732(3) 0.3846(3) 0.0458(10) Uani 1 1 d . . .
H17 H 0.0552 0.3877 0.3260 0.055 Uiso 1 1 calc R . .
C18 C 0.03063(16) 0.1494(3) 0.5314(3) 0.0444(10) Uani 1 1 d . . .
H18 H 0.0212 0.1455 0.4681 0.053 Uiso 1 1 calc R . .
C19 C 0.24805(16) 0.4986(3) 0.2509(3) 0.0445(10) Uani 1 1 d . . .
C20 C 0.05704(16) 0.1520(3) 0.7161(3) 0.0428(10) Uani 1 1 d . . .
H20 H 0.0665 0.1531 0.7795 0.051 Uiso 1 1 calc R . .
C21 C 0.06000(17) 0.4462(3) 0.0639(3) 0.0538(12) Uani 1 1 d . . .
H21 H 0.0651 0.4082 0.0190 0.065 Uiso 1 1 calc R . .
C22 C 0.22430(17) 0.5822(3) 0.2497(3) 0.0500(11) Uani 1 1 d . . .
H22 H 0.2399 0.6288 0.2284 0.060 Uiso 1 1 calc R . .
C23 C 0.14534(17) -0.2042(3) 0.8333(4) 0.0531(12) Uani 1 1 d . . .
H23 H 0.1479 -0.2500 0.7942 0.064 Uiso 1 1 calc R . .
C24 C 0.1802(2) -0.1963(4) 0.9120(4) 0.0634(14) Uani 1 1 d . . .
H24 H 0.2067 -0.2357 0.9272 0.076 Uiso 1 1 calc R . .
C25 C 0.13724(17) -0.0690(3) 0.9504(3) 0.0534(12) Uani 1 1 d . . .
H25 H 0.1356 -0.0242 0.9913 0.064 Uiso 1 1 calc R . .
C26 C 0.25508(17) 0.3408(3) 0.2736(3) 0.0487(11) Uani 1 1 d . . .
H26 H 0.2438 0.2879 0.2917 0.058 Uiso 1 1 calc R . .
C27 C 0.09721(18) 0.7507(3) 0.4435(3) 0.0495(11) Uani 1 1 d . . .
H27 H 0.0645 0.7506 0.4080 0.059 Uiso 1 1 calc R . .
C28 C 0.31642(19) 0.4175(4) 0.2156(4) 0.0703(16) Uani 1 1 d . . .
H28 H 0.3452 0.4167 0.1950 0.084 Uiso 1 1 calc R . .
C29 C 0.1934(2) 0.7545(3) 0.5529(4) 0.0631(14) Uani 1 1 d . . .
H29 H 0.2258 0.7559 0.5898 0.076 Uiso 1 1 calc R . .
C30 C 0.29181(19) 0.4949(3) 0.2201(4) 0.0649(15) Uani 1 1 d . . .
H30 H 0.3044 0.5467 0.2023 0.078 Uiso 1 1 calc R . .
C31 C 0.17616(19) -0.1266(4) 0.9719(3) 0.0648(14) Uani 1 1 d . . .
H31 H 0.2004 -0.1202 1.0267 0.078 Uiso 1 1 calc R . .
C32 C 0.1139(2) 0.8211(3) 0.5008(4) 0.0691(15) Uani 1 1 d . . .
H32 H 0.0923 0.8675 0.5025 0.083 Uiso 1 1 calc R . .
C33 C 0.29726(18) 0.3400(3) 0.2426(4) 0.0613(13) Uani 1 1 d . . .
H33 H 0.3134 0.2869 0.2395 0.074 Uiso 1 1 calc R . .
C34 C 0.1620(2) 0.8239(4) 0.5556(4) 0.0794(18) Uani 1 1 d . . .
H34 H 0.1729 0.8718 0.5937 0.095 Uiso 1 1 calc R . .
C35 C 0.21318(18) 0.6103(3) 0.5020(3) 0.0530(12) Uani 1 1 d . . .
H35 H 0.2438 0.6181 0.5441 0.064 Uiso 1 1 calc R . .
C36 C 0.07030(18) -0.1591(3) 0.7214(3) 0.0509(11) Uani 1 1 d . . .
H36 H 0.0778 -0.2055 0.6872 0.061 Uiso 1 1 calc R . .
Co1 Co 0.14810(2) 0.51321(4) 0.34278(4) 0.03703(19) Uani 1 1 d . . .
Co2 Co 0.0000 -0.01547(5) 0.7500 0.0347(2) Uani 1 2 d S . .
N1 N 0.11597(12) 0.4152(2) 0.4181(2) 0.0377(8) Uani 1 1 d . . .
N2 N 0.02702(12) 0.0868(2) 0.6746(2) 0.0375(8) Uani 1 1 d . . .
N3 N 0.08925(13) 0.5012(2) 0.2163(2) 0.0370(8) Uani 1 1 d . . .
O1 O 0.18739(11) 0.41517(17) 0.3055(2) 0.0448(7) Uani 1 1 d . . .
O2 O 0.11089(10) 0.61365(19) 0.3822(2) 0.0450(7) Uani 1 1 d . . .
O3 O 0.06313(10) -0.01815(18) 0.85052(19) 0.0424(7) Uani 1 1 d . . .
O4 O 0.20756(11) 0.5401(2) 0.4579(2) 0.0507(8) Uani 1 1 d . . .
O5 O 0.18611(11) 0.60157(18) 0.2728(2) 0.0478(7) Uani 1 1 d . . .
O6 O 0.03180(11) -0.1179(2) 0.6859(2) 0.0521(8) Uani 1 1 d . . .

loop_
_atom_site_aniso_label
_atom_site_aniso_U_11
_atom_site_aniso_U_22
_atom_site_aniso_U_33
_atom_site_aniso_U_23
_atom_site_aniso_U_13
_atom_site_aniso_U_12
C1 0.043(2) 0.025(2) 0.037(2) -0.0004(17) 0.0105(17) 0.0020(17)
C2 0.044(2) 0.026(2) 0.037(2) -0.0030(17) 0.0151(17) 0.0012(17)
C3 0.065(3) 0.031(2) 0.036(2) -0.0069(18) 0.018(2) -0.014(2)
C4 0.045(2) 0.024(2) 0.038(2) -0.0008(16) 0.0140(17) -0.0035(17)
C5 0.045(2) 0.026(2) 0.047(2) 0.0044(18) 0.0126(19) 0.0008(18)
C6 0.042(2) 0.028(2) 0.040(2) 0.0030(18) 0.0069(18) -0.0026(17)
C7 0.055(2) 0.026(2) 0.036(2) 0.0000(17) 0.0097(19) -0.0068(19)
C8 0.048(2) 0.026(2) 0.053(3) 0.0002(19) 0.019(2) -0.0005(18)
C9 0.051(2) 0.030(2) 0.041(2) -0.0049(18) 0.0110(19) -0.0101(19)
C10 0.048(2) 0.041(3) 0.044(2) -0.008(2) 0.011(2) 0.008(2)
C11 0.064(3) 0.039(3) 0.041(2) 0.007(2) 0.003(2) -0.010(2)
C12 0.053(3) 0.039(3) 0.049(3) 0.006(2) 0.005(2) -0.014(2)
C13 0.046(2) 0.041(3) 0.043(2) 0.003(2) 0.0080(19) -0.008(2)
C14 0.063(3) 0.048(3) 0.048(3) -0.008(2) 0.005(2) 0.023(2)
C15 0.059(3) 0.026(2) 0.048(2) 0.0034(19) 0.007(2) -0.005(2)
C16 0.051(3) 0.040(3) 0.040(2) -0.008(2) 0.012(2) 0.003(2)
C17 0.058(3) 0.039(3) 0.040(2) 0.008(2) 0.011(2) -0.001(2)
C18 0.063(3) 0.039(2) 0.033(2) -0.0043(19) 0.015(2) -0.012(2)
C19 0.044(2) 0.032(2) 0.056(3) 0.004(2) 0.011(2) -0.0039(18)
C20 0.056(3) 0.035(2) 0.035(2) -0.0017(18) 0.0076(19) -0.009(2)
C21 0.061(3) 0.053(3) 0.045(2) -0.018(2) 0.009(2) 0.017(2)
C22 0.057(3) 0.028(2) 0.065(3) 0.010(2) 0.017(2) -0.009(2)
C23 0.060(3) 0.030(3) 0.072(3) 0.000(2) 0.022(3) 0.005(2)
C24 0.068(3) 0.049(3) 0.073(3) 0.015(3) 0.017(3) 0.021(3)
C25 0.063(3) 0.043(3) 0.049(3) -0.003(2) 0.006(2) 0.007(2)
C26 0.056(3) 0.027(2) 0.062(3) 0.006(2) 0.012(2) 0.0012(19)
C27 0.060(3) 0.030(2) 0.056(3) 0.002(2) 0.012(2) -0.002(2)
C28 0.051(3) 0.063(4) 0.105(4) 0.011(3) 0.035(3) 0.009(3)
C29 0.074(3) 0.039(3) 0.063(3) -0.005(2) -0.007(3) -0.007(3)
C30 0.057(3) 0.051(3) 0.094(4) 0.016(3) 0.032(3) -0.006(2)
C31 0.065(3) 0.066(4) 0.054(3) 0.011(3) -0.002(2) 0.016(3)
C32 0.092(4) 0.030(3) 0.081(4) -0.009(3) 0.013(3) 0.005(3)
C33 0.061(3) 0.046(3) 0.078(4) 0.007(3) 0.019(3) 0.015(2)
C34 0.101(5) 0.039(3) 0.084(4) -0.021(3) -0.003(4) -0.002(3)
C35 0.054(3) 0.042(3) 0.055(3) 0.004(2) -0.001(2) -0.011(2)
C36 0.064(3) 0.030(2) 0.059(3) -0.011(2) 0.018(2) 0.002(2)
Co1 0.0450(3) 0.0250(3) 0.0409(3) 0.0015(2) 0.0107(2) -0.0025(2)
Co2 0.0435(4) 0.0249(4) 0.0360(4) 0.000 0.0109(3) 0.000
N1 0.0457(19) 0.0270(18) 0.0416(18) -0.0008(15) 0.0132(16) -0.0043(15)
N2 0.0436(19) 0.0304(19) 0.0405(18) -0.0005(15) 0.0146(15) -0.0033(15)
N3 0.0437(18) 0.0300(19) 0.0384(18) 0.0025(15) 0.0126(15) -0.0016(15)
O1 0.0528(17) 0.0212(15) 0.0652(19) 0.0011(14) 0.0239(15) -0.0035(13)
O2 0.0464(16) 0.0334(16) 0.0509(17) -0.0064(14) 0.0048(14) -0.0019(13)
O3 0.0464(16) 0.0327(16) 0.0448(16) -0.0065(13) 0.0060(13) 0.0059(13)
O4 0.0533(18) 0.0345(17) 0.0593(19) 0.0022(16) 0.0052(15) -0.0022(14)
O5 0.0568(18) 0.0230(16) 0.0644(19) 0.0084(14) 0.0168(16) -0.0017(13)
O6 0.0540(18) 0.048(2) 0.0496(17) -0.0118(16) 0.0048(15) 0.0091(16)

loop_
_atom_type_symbol
_atom_type_description
_atom_type_scat_dispersion_real
_atom_type_scat_dispersion_imag
_atom_type_scat_source
C C 0.0033 0.0016 'International Tables Vol C Tables 4.2.6.8 and 6.1.1.4'
H H 0.0000 0.0000 'International Tables Vol C Tables 4.2.6.8 and 6.1.1.4'
O O 0.0106 0.0060 'International Tables Vol C Tables 4.2.6.8 and 6.1.1.4'
N N 0.0061 0.0033 'International Tables Vol C Tables 4.2.6.8 and 6.1.1.4'
Co Co 0.3494 0.9721 'International Tables Vol C Tables 4.2.6.8 and 6.1.1.4'

loop_
_geom_angle_atom_site_label_1
_geom_angle_atom_site_label_2
_geom_angle_atom_site_label_3
_geom_angle
_geom_angle_site_symmetry_1
_geom_angle_site_symmetry_3
_geom_angle_publ_flag
C18 C1 C9 116.1(4) . . ?
C18 C1 C2 122.4(3) . . ?
C9 C1 C2 121.5(4) . . ?
C11 C2 C13 116.0(4) . . ?
C11 C2 C1 122.4(4) . . ?
C13 C2 C1 121.6(4) . . ?
N2 C3 C18 123.5(4) . . ?
C21 C4 C10 115.8(4) . . ?
C21 C4 C4 122.9(4) . 5_565 ?
C10 C4 C4 121.3(4) . 5_565 ?
O3 C5 C25 120.1(4) . . ?
O3 C5 C8 123.9(4) . . ?
C25 C5 C8 115.9(4) . . ?
O1 C6 C26 120.5(4) . . ?
O1 C6 C19 124.1(4) . . ?
C26 C6 C19 115.3(4) . . ?
O2 C7 C27 119.5(4) . . ?
O2 C7 C15 123.8(4) . . ?
C27 C7 C15 116.6(4) . . ?
C23 C8 C36 117.5(4) . . ?
C23 C8 C5 119.6(4) . . ?
C36 C8 C5 122.9(4) . . ?
C20 C9 C1 119.9(4) . . ?
C16 C10 C4 119.8(4) . . ?
C2 C11 C12 120.0(4) . . ?
N1 C12 C11 124.3(4) . . ?
C17 C13 C2 119.6(4) . . ?
N3 C14 C21 122.9(4) . . ?
C7 C15 C29 119.8(4) . . ?
C7 C15 C35 123.9(4) . . ?
C29 C15 C35 116.2(4) . . ?
N3 C16 C10 124.1(4) . . ?
N1 C17 C13 124.3(4) . . ?
C3 C18 C1 120.5(4) . . ?
C30 C19 C22 117.7(4) . . ?
C30 C19 C6 119.8(4) . . ?
C22 C19 C6 122.5(4) . . ?
N2 C20 C9 123.3(4) . . ?
C4 C21 C14 121.2(4) . . ?
O5 C22 C19 129.5(4) . . ?
C24 C23 C8 122.4(5) . . ?
C23 C24 C31 118.8(5) . . ?
C31 C25 C5 122.4(5) . . ?
C33 C26 C6 123.0(4) . . ?
C32 C27 C7 121.9(5) . . ?
C30 C28 C33 118.5(5) . . ?
C34 C29 C15 121.5(5) . . ?
C28 C30 C19 122.3(4) . . ?
C25 C31 C24 120.9(5) . . ?
C27 C32 C34 121.3(5) . . ?
C26 C33 C28 121.1(4) . . ?
C29 C34 C32 118.8(5) . . ?
O4 C35 C15 127.4(4) . . ?
O6 C36 C8 128.8(4) . . ?
O1 Co1 O2 178.04(12) . . ?
O1 Co1 O4 90.60(13) . . ?
O2 Co1 O4 87.69(12) . . ?
O1 Co1 O5 87.31(12) . . ?
O2 Co1 O5 91.59(13) . . ?
O4 Co1 O5 84.80(13) . . ?
O1 Co1 N3 91.64(13) . . ?
O2 Co1 N3 89.94(12) . . ?
O4 Co1 N3 172.61(12) . . ?
O5 Co1 N3 88.27(13) . . ?
O1 Co1 N1 88.07(12) . . ?
O2 Co1 N1 92.95(13) . . ?
O4 Co1 N1 92.07(13) . . ?
O5 Co1 N1 174.39(12) . . ?
N3 Co1 N1 95.04(13) . . ?
O3 Co2 O3 177.67(16) 2_556 . ?
O3 Co2 O6 91.24(12) 2_556 . ?
O3 Co2 O6 87.07(12) . . ?
O3 Co2 O6 87.07(12) 2_556 2_556 ?
O3 Co2 O6 91.24(12) . 2_556 ?
O6 Co2 O6 86.82(19) . 2_556 ?
O3 Co2 N2 93.56(13) 2_556 2_556 ?
O3 Co2 N2 88.10(12) . 2_556 ?
O6 Co2 N2 175.09(12) . 2_556 ?
O6 Co2 N2 92.40(13) 2_556 2_556 ?
O3 Co2 N2 88.10(12) 2_556 . ?
O3 Co2 N2 93.56(13) . . ?
O6 Co2 N2 92.40(13) . . ?
O6 Co2 N2 175.09(12) 2_556 . ?
N2 Co2 N2 88.78(18) 2_556 . ?
C17 N1 C12 115.8(4) . . ?
C17 N1 Co1 124.6(3) . . ?
C12 N1 Co1 119.6(3) . . ?
C20 N2 C3 116.7(3) . . ?
C20 N2 Co2 122.5(3) . . ?
C3 N2 Co2 120.8(3) . . ?
C16 N3 C14 116.1(4) . . ?
C16 N3 Co1 121.6(3) . . ?
C14 N3 Co1 121.8(3) . . ?
C6 O1 Co1 129.6(2) . . ?
C7 O2 Co1 128.8(3) . . ?
C5 O3 Co2 130.5(3) . . ?
C35 O4 Co1 124.9(3) . . ?
C22 O5 Co1 123.9(3) . . ?
C36 O6 Co2 125.5(3) . . ?

loop_
_geom_bond_atom_site_label_1
_geom_bond_atom_site_label_2
_geom_bond_distance
_geom_bond_site_symmetry_2
_geom_bond_publ_flag
C1 C18 1.386(5) . ?
C1 C9 1.409(5) . ?
C1 C2 1.489(5) . ?
C2 C11 1.381(6) . ?
C2 C13 1.402(6) . ?
C3 N2 1.343(5) . ?
C3 C18 1.378(6) . ?
C4 C21 1.375(6) . ?
C4 C10 1.403(5) . ?
C4 C4 1.489(8) 5_565 ?
C5 O3 1.300(5) . ?
C5 C25 1.412(6) . ?
C5 C8 1.446(6) . ?
C6 O1 1.286(5) . ?
C6 C26 1.417(6) . ?
C6 C19 1.451(6) . ?
C7 O2 1.305(5) . ?
C7 C27 1.416(6) . ?
C7 C15 1.418(6) . ?
C8 C23 1.417(6) . ?
C8 C36 1.418(6) . ?
C9 C20 1.384(6) . ?
C10 C16 1.378(6) . ?
C11 C12 1.388(6) . ?
C12 N1 1.339(5) . ?
C13 C17 1.395(6) . ?
C14 N3 1.352(5) . ?
C14 C21 1.377(6) . ?
C15 C29 1.421(6) . ?
C15 C35 1.445(7) . ?
C16 N3 1.332(5) . ?
C17 N1 1.322(5) . ?
C19 C30 1.410(6) . ?
C19 C22 1.429(6) . ?
C20 N2 1.343(5) . ?
C22 O5 1.235(5) . ?
C23 C24 1.336(7) . ?
C24 C31 1.419(7) . ?
C25 C31 1.364(6) . ?
C26 C33 1.370(6) . ?
C27 C32 1.381(6) . ?
C28 C30 1.371(7) . ?
C28 C33 1.397(7) . ?
C29 C34 1.376(8) . ?
C32 C34 1.381(8) . ?
C35 O4 1.248(6) . ?
C36 O6 1.237(5) . ?
Co1 O1 2.012(3) . ?
Co1 O2 2.018(3) . ?
Co1 O4 2.113(3) . ?
Co1 O5 2.150(3) . ?
Co1 N3 2.185(4) . ?
Co1 N1 2.202(3) . ?
Co2 O3 2.007(3) 2_556 ?
Co2 O3 2.007(3) . ?
Co2 O6 2.143(3) . ?
Co2 O6 2.143(3) 2_556 ?
Co2 N2 2.175(3) 2_556 ?
Co2 N2 2.175(3) . ?

loop_
_geom_torsion_atom_site_label_1
_geom_torsion_atom_site_label_2
_geom_torsion_atom_site_label_3
_geom_torsion_atom_site_label_4
_geom_torsion
_geom_torsion_site_symmetry_1
_geom_torsion_site_symmetry_2
_geom_torsion_site_symmetry_3
_geom_torsion_site_symmetry_4
_geom_torsion_publ_flag
C18 C1 C2 C11 -152.6(4) . . . . ?
C9 C1 C2 C11 26.9(6) . . . . ?
C18 C1 C2 C13 26.6(6) . . . . ?
C9 C1 C2 C13 -154.0(4) . . . . ?
O3 C5 C8 C23 -179.4(4) . . . . ?
C25 C5 C8 C23 1.4(6) . . . . ?
O3 C5 C8 C36 0.4(6) . . . . ?
C25 C5 C8 C36 -178.8(4) . . . . ?
C18 C1 C9 C20 0.6(6) . . . . ?
C2 C1 C9 C20 -178.8(4) . . . . ?
C21 C4 C10 C16 0.5(6) . . . . ?
C4 C4 C10 C16 -179.5(5) 5_565 . . . ?
C13 C2 C11 C12 0.8(6) . . . . ?
C1 C2 C11 C12 180.0(4) . . . . ?
C2 C11 C12 N1 -0.3(7) . . . . ?
C11 C2 C13 C17 -1.0(6) . . . . ?
C1 C2 C13 C17 179.8(4) . . . . ?
O2 C7 C15 C29 -179.9(4) . . . . ?
C27 C7 C15 C29 -2.3(6) . . . . ?
O2 C7 C15 C35 -2.0(7) . . . . ?
C27 C7 C15 C35 175.7(4) . . . . ?
C4 C10 C16 N3 -0.7(7) . . . . ?
C2 C13 C17 N1 0.7(7) . . . . ?
N2 C3 C18 C1 -2.6(7) . . . . ?
C9 C1 C18 C3 0.9(6) . . . . ?
C2 C1 C18 C3 -179.6(4) . . . . ?
O1 C6 C19 C30 -177.7(4) . . . . ?
C26 C6 C19 C30 0.1(7) . . . . ?
O1 C6 C19 C22 0.2(7) . . . . ?
C26 C6 C19 C22 177.9(4) . . . . ?
C1 C9 C20 N2 -0.7(7) . . . . ?
C10 C4 C21 C14 0.0(7) . . . . ?
C4 C4 C21 C14 180.0(5) 5_565 . . . ?
N3 C14 C21 C4 -0.4(8) . . . . ?
C30 C19 C22 O5 179.9(5) . . . . ?
C6 C19 C22 O5 2.0(8) . . . . ?
C36 C8 C23 C24 178.9(5) . . . . ?
C5 C8 C23 C24 -1.3(7) . . . . ?
C8 C23 C24 C31 0.3(8) . . . . ?
O3 C5 C25 C31 -179.8(4) . . . . ?
C8 C5 C25 C31 -0.6(7) . . . . ?
O1 C6 C26 C33 177.2(4) . . . . ?
C19 C6 C26 C33 -0.6(7) . . . . ?
O2 C7 C27 C32 179.8(4) . . . . ?
C15 C7 C27 C32 2.1(6) . . . . ?
C7 C15 C29 C34 1.2(8) . . . . ?
C35 C15 C29 C34 -176.9(5) . . . . ?
C33 C28 C30 C19 -0.1(9) . . . . ?
C22 C19 C30 C28 -177.7(5) . . . . ?
C6 C19 C30 C28 0.3(8) . . . . ?
C5 C25 C31 C24 -0.3(8) . . . . ?
C23 C24 C31 C25 0.5(8) . . . . ?
C7 C27 C32 C34 -0.7(8) . . . . ?
C6 C26 C33 C28 0.8(8) . . . . ?
C30 C28 C33 C26 -0.4(9) . . . . ?
C15 C29 C34 C32 0.2(9) . . . . ?
C27 C32 C34 C29 -0.4(9) . . . . ?
C7 C15 C35 O4 2.4(8) . . . . ?
C29 C15 C35 O4 -179.6(5) . . . . ?
C23 C8 C36 O6 178.1(5) . . . . ?
C5 C8 C36 O6 -1.7(7) . . . . ?
C13 C17 N1 C12 -0.2(6) . . . . ?
C13 C17 N1 Co1 177.3(3) . . . . ?
C11 C12 N1 C17 0.0(7) . . . . ?
C11 C12 N1 Co1 -177.6(4) . . . . ?
O1 Co1 N1 C17 -93.4(3) . . . . ?
O2 Co1 N1 C17 88.3(3) . . . . ?
O4 Co1 N1 C17 176.1(3) . . . . ?
O5 Co1 N1 C17 -127.9(12) . . . . ?
N3 Co1 N1 C17 -1.9(3) . . . . ?
O1 Co1 N1 C12 84.1(3) . . . . ?
O2 Co1 N1 C12 -94.2(3) . . . . ?
O4 Co1 N1 C12 -6.5(3) . . . . ?
O5 Co1 N1 C12 49.5(14) . . . . ?
N3 Co1 N1 C12 175.6(3) . . . . ?
C9 C20 N2 C3 -0.8(6) . . . . ?
C9 C20 N2 Co2 179.9(3) . . . . ?
C18 C3 N2 C20 2.4(6) . . . . ?
C18 C3 N2 Co2 -178.2(3) . . . . ?
O3 Co2 N2 C20 146.7(3) 2_556 . . . ?
O3 Co2 N2 C20 -34.9(3) . . . . ?
O6 Co2 N2 C20 -122.1(3) . . . . ?
O6 Co2 N2 C20 157.1(13) 2_556 . . . ?
N2 Co2 N2 C20 53.1(3) 2_556 . . . ?
O3 Co2 N2 C3 -32.6(3) 2_556 . . . ?
O3 Co2 N2 C3 145.8(3) . . . . ?
O6 Co2 N2 C3 58.6(3) . . . . ?
O6 Co2 N2 C3 -22.2(16) 2_556 . . . ?
N2 Co2 N2 C3 -126.2(4) 2_556 . . . ?
C10 C16 N3 C14 0.3(7) . . . . ?
C10 C16 N3 Co1 173.0(3) . . . . ?
C21 C14 N3 C16 0.2(7) . . . . ?
C21 C14 N3 Co1 -172.5(4) . . . . ?
O1 Co1 N3 C16 -179.3(3) . . . . ?
O2 Co1 N3 C16 -0.4(3) . . . . ?
O4 Co1 N3 C16 -71.7(10) . . . . ?
O5 Co1 N3 C16 -92.0(3) . . . . ?
N1 Co1 N3 C16 92.5(3) . . . . ?
O1 Co1 N3 C14 -7.0(4) . . . . ?
O2 Co1 N3 C14 171.9(4) . . . . ?
O4 Co1 N3 C14 100.6(10) . . . . ?
O5 Co1 N3 C14 80.3(4) . . . . ?
N1 Co1 N3 C14 -95.2(4) . . . . ?
C26 C6 O1 Co1 167.2(3) . . . . ?
C19 C6 O1 Co1 -15.1(6) . . . . ?
O2 Co1 O1 C6 -36(4) . . . . ?
O4 Co1 O1 C6 -65.6(3) . . . . ?
O5 Co1 O1 C6 19.2(3) . . . . ?
N3 Co1 O1 C6 107.4(3) . . . . ?
N1 Co1 O1 C6 -157.6(4) . . . . ?
C27 C7 O2 Co1 169.0(3) . . . . ?
C15 C7 O2 Co1 -13.5(6) . . . . ?
O1 Co1 O2 C7 -10(4) . . . . ?
O4 Co1 O2 C7 19.4(3) . . . . ?
O5 Co1 O2 C7 -65.3(3) . . . . ?
N3 Co1 O2 C7 -153.6(3) . . . . ?
N1 Co1 O2 C7 111.3(3) . . . . ?
C25 C5 O3 Co2 -171.5(3) . . . . ?
C8 C5 O3 Co2 9.3(6) . . . . ?
O3 Co2 O3 C5 31.3(3) 2_556 . . . ?
O6 Co2 O3 C5 -12.1(3) . . . . ?
O6 Co2 O3 C5 74.7(4) 2_556 . . . ?
N2 Co2 O3 C5 167.1(3) 2_556 . . . ?
N2 Co2 O3 C5 -104.3(4) . . . . ?
C15 C35 O4 Co1 11.4(7) . . . . ?
O1 Co1 O4 C35 161.1(4) . . . . ?
O2 Co1 O4 C35 -18.0(4) . . . . ?
O5 Co1 O4 C35 73.8(4) . . . . ?
N3 Co1 O4 C35 53.4(11) . . . . ?
N1 Co1 O4 C35 -110.8(4) . . . . ?
C19 C22 O5 Co1 9.4(7) . . . . ?
O1 Co1 O5 C22 -15.9(4) . . . . ?
O2 Co1 O5 C22 162.5(4) . . . . ?
O4 Co1 O5 C22 75.0(4) . . . . ?
N3 Co1 O5 C22 -107.6(4) . . . . ?
N1 Co1 O5 C22 18.7(14) . . . . ?
C8 C36 O6 Co2 -5.9(7) . . . . ?
O3 Co2 O6 C36 -168.3(4) 2_556 . . . ?
O3 Co2 O6 C36 10.1(4) . . . . ?
O6 Co2 O6 C36 -81.3(4) 2_556 . . . ?
N2 Co2 O6 C36 -0.2(17) 2_556 . . . ?
N2 Co2 O6 C36 103.6(4) . . . . ?
